data_4132742
loop_
_publ_author_name
'Kosgei, Gilbert K.'
'Breen, Douglas J.'
'Lamb, Robert W.'
'Livshits, Maksim Y.'
'Crandall, Laura A.'
'Ziegler, Christopher J.'
'Webster, Charles Edwin'
'Rack, Jeffrey J.'

_publ_section_title
;
 Controlling Photoisomerization Reactivity Through Single Functional Group
 Substitutions in Ruthenium Phosphine Sulfoxide Complexes.
;
_journal_issue 31
_journal_name_full 'Journal of the American Chemical Society'
_journal_page_first 9819
_journal_page_last 9822
_journal_paper_doi 10.1021/jacs.8b05957
_journal_volume 140
_journal_year 2018
_chemical_formula_sum 'C43 H45 F12 N4 O6 P3 Ru S'
_chemical_formula_weight 1167.87
_space_group_crystal_system monoclinic
_space_group_IT_number 14
_space_group_name_Hall '-P 2yn'
_space_group_name_H-M_alt 'P 1 21/n 1'
_atom_sites_solution_hydrogens geom
_audit_creation_method SHELXL-2014/7
_cell_angle_alpha 90
_cell_angle_beta 108.040(2)
_cell_angle_gamma 90
_cell_formula_units_Z 4
_cell_length_a 12.8710(6)
_cell_length_b 27.8262(13)
_cell_length_c 13.7151(6)
_cell_measurement_reflns_used 9936
_cell_measurement_temperature 100(2)
_cell_measurement_theta_max 28.51
_cell_measurement_theta_min 2.22
_cell_volume 4670.6(4)
_computing_cell_refinement 'Bruker SAINT'
_computing_data_collection 'Bruker APEX2'
_computing_data_reduction 'Bruker SAINT'
_computing_molecular_graphics 'Bruker SHELXTL'
_computing_publication_material 'Bruker SHELXTL'
_computing_structure_refinement 'SHELXL-2014/7 (Sheldrick, 2014)'
_computing_structure_solution 'SHELXS-97 (Sheldrick 2008)'
_diffrn_ambient_temperature 100(2)
_diffrn_measured_fraction_theta_full 0.999
_diffrn_measured_fraction_theta_max 0.995
_diffrn_measurement_device_type 'Bruker APEX-II CCD'
_diffrn_measurement_method '\f and \w scans'
_diffrn_radiation_type MoK\a
_diffrn_radiation_wavelength 0.71073
_diffrn_reflns_av_R_equivalents 0.0489
_diffrn_reflns_av_unetI/netI 0.0404
_diffrn_reflns_Laue_measured_fraction_full 0.999
_diffrn_reflns_Laue_measured_fraction_max 0.995
_diffrn_reflns_limit_h_max 16
_diffrn_reflns_limit_h_min -17
_diffrn_reflns_limit_k_max 37
_diffrn_reflns_limit_k_min -37
_diffrn_reflns_limit_l_max 18
_diffrn_reflns_limit_l_min -18
_diffrn_reflns_number 80083
_diffrn_reflns_point_group_measured_fraction_full 0.999
_diffrn_reflns_point_group_measured_fraction_max 0.995
_diffrn_reflns_theta_full 25.242
_diffrn_reflns_theta_max 28.522
_diffrn_reflns_theta_min 1.464
_exptl_absorpt_coefficient_mu 0.584
_exptl_absorpt_correction_T_max 0.7457
_exptl_absorpt_correction_T_min 0.6905
_exptl_absorpt_correction_type multi-scan
_exptl_absorpt_process_details SADABS
_exptl_crystal_colour yellow
_exptl_crystal_density_diffrn 1.661
_exptl_crystal_density_meas ?
_exptl_crystal_description plate
_exptl_crystal_F_000 2368
_exptl_crystal_size_max .235
_exptl_crystal_size_mid .183
_exptl_crystal_size_min .128
_refine_diff_density_max 1.824
_refine_diff_density_min -2.298
_refine_diff_density_rms 0.159
_refine_ls_extinction_method none
_refine_ls_goodness_of_fit_ref 1.192
_refine_ls_hydrogen_treatment constr
_refine_ls_matrix_type full
_refine_ls_number_parameters 674
_refine_ls_number_reflns 11803
_refine_ls_number_restraints 0
_refine_ls_restrained_S_all 1.192
_refine_ls_R_factor_all 0.0897
_refine_ls_R_factor_gt 0.0766
_refine_ls_shift/su_max 0.001
_refine_ls_shift/su_mean 0.000
_refine_ls_structure_factor_coef Fsqd
_refine_ls_weighting_details 'w=1/[\s^2^(Fo^2^)+(0.0328P)^2^+55.0523P] where P=(Fo^2^+2Fc^2^)/3'
_refine_ls_weighting_scheme calc
_refine_ls_wR_factor_gt 0.1938
_refine_ls_wR_factor_ref 0.1989
_reflns_Friedel_coverage 0.000
_reflns_number_gt 9815
_reflns_number_total 11803
_reflns_threshold_expression 'I > 2\s(I)'
_cod_data_source_file ja8b05957_si_004.cif
_cod_data_source_block p21n
_cod_depositor_comments
;
The following automatic conversions were performed:

data item '_exptl_crystal_density_meas' value 'not measured' was
changed to '?' -- the value is perceived as not measured.

Automatic conversion script
Id: cif_fix_values 6909 2019-04-08 15:41:33Z antanas 
;
_cod_original_sg_symbol_H-M 'P 21/n'
_cod_database_code 4132742
_shelx_shelxl_version_number 2014/7
_shelx_space_group_comment
; 
The symmetry employed for this shelxl refinement is uniquely defined 
by the following loop, which should always be used as a source of 
symmetry information in preference to the above space-group names. 
They are only intended as comments. 
;

loop_
_space_group_symop_operation_xyz
'x, y, z'
'-x+1/2, y+1/2, -z+1/2'
'-x, -y, -z'
'x-1/2, -y-1/2, z-1/2'

loop_
_atom_site_label
_atom_site_type_symbol
_atom_site_fract_x
_atom_site_fract_y
_atom_site_fract_z
_atom_site_U_iso_or_equiv
_atom_site_adp_type
_atom_site_occupancy
_atom_site_site_symmetry_order
_atom_site_calc_flag
_atom_site_refinement_flags_posn
_atom_site_refinement_flags_adp
_atom_site_refinement_flags_occupancy
_atom_site_disorder_assembly
_atom_site_disorder_group
C1 C 0.5946(5) 0.2429(2) 0.6990(5) 0.0244(13) Uani 1 1 d . . . . .
H1A H 0.5583 0.2118 0.6968 0.037 Uiso 1 1 calc R U . . .
H1B H 0.6736 0.2380 0.7156 0.037 Uiso 1 1 calc R U . . .
H1C H 0.5666 0.2587 0.6321 0.037 Uiso 1 1 calc R U . . .
C2 C 0.6139(5) 0.2413(2) 0.9038(4) 0.0168(11) Uani 1 1 d . . . . .
C3 C 0.7104(5) 0.2536(2) 0.9807(4) 0.0172(11) Uani 1 1 d . . . . .
C4 C 0.7484(5) 0.2238(2) 1.0662(4) 0.0217(12) Uani 1 1 d . . . . .
H4 H 0.8150 0.2308 1.1182 0.026 Uiso 1 1 calc R U . . .
C5 C 0.6868(5) 0.1838(2) 1.0737(5) 0.0244(13) Uani 1 1 d . . . . .
H5 H 0.7117 0.1636 1.1321 0.029 Uiso 1 1 calc R U . . .
C6 C 0.5899(5) 0.1727(2) 0.9982(5) 0.0253(13) Uani 1 1 d . . . . .
H6 H 0.5490 0.1454 1.0059 0.030 Uiso 1 1 calc R U . . .
C7 C 0.5527(5) 0.2012(2) 0.9119(5) 0.0219(12) Uani 1 1 d . . . . .
H7 H 0.4869 0.1936 0.8593 0.026 Uiso 1 1 calc R U . . .
C8 C 0.9090(5) 0.2851(2) 0.9529(4) 0.0173(11) Uani 1 1 d . . . . .
C9 C 0.9953(5) 0.3156(2) 0.9535(4) 0.0208(12) Uani 1 1 d . . . . .
H9 H 0.9910 0.3484 0.9709 0.025 Uiso 1 1 calc R U . . .
C10 C 1.0862(5) 0.3002(2) 0.9301(5) 0.0223(12) Uani 1 1 d . . . . .
H10 H 1.1447 0.3217 0.9339 0.027 Uiso 1 1 calc R U . . .
C11 C 1.0912(5) 0.2530(2) 0.9012(4) 0.0216(12) Uani 1 1 d . . . . .
C12 C 1.0075(5) 0.2215(2) 0.8997(5) 0.0243(12) Uani 1 1 d . . . . .
H12 H 1.0118 0.1889 0.8808 0.029 Uiso 1 1 calc R U . . .
C13 C 0.9175(5) 0.2373(2) 0.9256(4) 0.0202(11) Uani 1 1 d . . . . .
H13 H 0.8608 0.2153 0.9249 0.024 Uiso 1 1 calc R U . . .
C14 C 1.2643(6) 0.2648(3) 0.8748(7) 0.0389(18) Uani 1 1 d . . . . .
H14A H 1.2378 0.2916 0.8273 0.058 Uiso 1 1 calc R U . . .
H14B H 1.3198 0.2468 0.8546 0.058 Uiso 1 1 calc R U . . .
H14C H 1.2963 0.2773 0.9445 0.058 Uiso 1 1 calc R U . . .
C15 C 0.8115(5) 0.3385(2) 1.0872(4) 0.0184(11) Uani 1 1 d . . . . .
C16 C 0.8908(5) 0.3741(2) 1.1144(5) 0.0237(12) Uani 1 1 d . . . . .
H16 H 0.9298 0.3823 1.0682 0.028 Uiso 1 1 calc R U . . .
C17 C 0.9143(6) 0.3979(2) 1.2076(5) 0.0274(14) Uani 1 1 d . . . . .
H17 H 0.9691 0.4221 1.2247 0.033 Uiso 1 1 calc R U . . .
C18 C 0.8593(6) 0.3866(2) 1.2741(4) 0.0269(14) Uani 1 1 d . . . . .
C19 C 0.7740(6) 0.3532(2) 1.2460(5) 0.0307(15) Uani 1 1 d . . . . .
H19 H 0.7319 0.3470 1.2906 0.037 Uiso 1 1 calc R U . . .
C20 C 0.7509(5) 0.3292(2) 1.1536(5) 0.0236(12) Uani 1 1 d . . . . .
H20 H 0.6934 0.3063 1.1352 0.028 Uiso 1 1 calc R U . . .
C21 C 0.9671(9) 0.4402(3) 1.4011(6) 0.054(3) Uani 1 1 d . . . . .
H21A H 1.0326 0.4266 1.3897 0.081 Uiso 1 1 calc R U . . .
H21B H 0.9822 0.4474 1.4741 0.081 Uiso 1 1 calc R U . . .
H21C H 0.9464 0.4698 1.3610 0.081 Uiso 1 1 calc R U . . .
C22 C 0.8221(5) 0.3137(2) 0.7108(5) 0.0238(13) Uani 1 1 d . . . . .
H22 H 0.8587 0.2963 0.7713 0.029 Uiso 1 1 calc R U . . .
C23 C 0.8675(5) 0.3140(3) 0.6315(5) 0.0268(14) Uani 1 1 d . . . . .
H23 H 0.9337 0.2973 0.6377 0.032 Uiso 1 1 calc R U . . .
C24 C 0.8147(5) 0.3389(3) 0.5437(5) 0.0266(13) Uani 1 1 d . . . . .
H24 H 0.8451 0.3407 0.4889 0.032 Uiso 1 1 calc R U . . .
C25 C 0.7169(5) 0.3613(2) 0.5361(5) 0.0254(13) Uani 1 1 d . . . . .
H25 H 0.6781 0.3777 0.4750 0.030 Uiso 1 1 calc R U . . .
C26 C 0.6756(5) 0.3597(2) 0.6179(4) 0.0194(11) Uani 1 1 d . . . . .
C27 C 0.5684(5) 0.3806(2) 0.6128(4) 0.0220(12) Uani 1 1 d . . . . .
C28 C 0.4950(6) 0.3977(3) 0.5227(5) 0.0314(15) Uani 1 1 d . . . . .
H28 H 0.5139 0.3979 0.4610 0.038 Uiso 1 1 calc R U . . .
C29 C 0.3947(6) 0.4144(3) 0.5232(5) 0.0340(16) Uani 1 1 d . . . . .
H29 H 0.3422 0.4252 0.4618 0.041 Uiso 1 1 calc R U . . .
C30 C 0.3721(6) 0.4149(3) 0.6154(5) 0.0300(14) Uani 1 1 d . . . . .
H30 H 0.3044 0.4272 0.6185 0.036 Uiso 1 1 calc R U . . .
C31 C 0.4476(5) 0.3977(2) 0.7022(5) 0.0249(13) Uani 1 1 d . . . . .
H31 H 0.4307 0.3977 0.7648 0.030 Uiso 1 1 calc R U . . .
C32 C 0.8292(5) 0.4290(2) 0.8368(4) 0.0210(12) Uani 1 1 d . . . . .
H32 H 0.8524 0.4100 0.7898 0.025 Uiso 1 1 calc R U . . .
C33 C 0.8814(5) 0.4717(2) 0.8700(5) 0.0256(13) Uani 1 1 d . . . . .
H33 H 0.9398 0.4820 0.8464 0.031 Uiso 1 1 calc R U . . .
C34 C 0.8481(6) 0.4998(2) 0.9380(5) 0.0274(13) Uani 1 1 d . . . . .
H34 H 0.8826 0.5297 0.9612 0.033 Uiso 1 1 calc R U . . .
C35 C 0.7636(5) 0.4835(2) 0.9716(5) 0.0224(12) Uani 1 1 d . . . . .
H35 H 0.7398 0.5021 1.0187 0.027 Uiso 1 1 calc R U . . .
C36 C 0.7138(5) 0.4400(2) 0.9362(4) 0.0192(11) Uani 1 1 d . . . . .
C37 C 0.6250(5) 0.4196(2) 0.9688(4) 0.0199(11) Uani 1 1 d . . . . .
C38 C 0.5790(6) 0.4435(3) 1.0334(5) 0.0295(14) Uani 1 1 d . . . . .
H38 H 0.6057 0.4742 1.0596 0.035 Uiso 1 1 calc R U . . .
C39 C 0.4936(6) 0.4225(3) 1.0601(6) 0.0337(16) Uani 1 1 d . . . . .
H39 H 0.4615 0.4386 1.1048 0.040 Uiso 1 1 calc R U . . .
C40 C 0.4567(5) 0.3781(3) 1.0207(5) 0.0276(14) Uani 1 1 d . . . . .
H40 H 0.3981 0.3630 1.0372 0.033 Uiso 1 1 calc R U . . .
C41 C 0.5064(5) 0.3556(2) 0.9561(4) 0.0216(12) Uani 1 1 d . . . . .
H41 H 0.4812 0.3247 0.9297 0.026 Uiso 1 1 calc R U . . .
C42 C 0.6529(10) 0.4685(5) 0.3019(8) 0.074(3) Uani 1 1 d . . . . .
H42A H 0.7300 0.4755 0.3374 0.112 Uiso 1 1 calc R U . . .
H42B H 0.6194 0.4959 0.2588 0.112 Uiso 1 1 calc R U . . .
H42C H 0.6475 0.4399 0.2589 0.112 Uiso 1 1 calc R U . . .
C43 C 0.8107(9) 0.4851(4) 0.5841(9) 0.065(3) Uani 1 1 d . . . . .
H43A H 0.8129 0.5060 0.5273 0.097 Uiso 1 1 calc R U . . .
H43B H 0.8487 0.4549 0.5806 0.097 Uiso 1 1 calc R U . . .
H43C H 0.8468 0.5012 0.6494 0.097 Uiso 1 1 calc R U . . .
F1 F 0.8595(4) 0.6254(2) 0.8510(4) 0.0525(13) Uani 1 1 d . . . . .
F2 F 0.6128(4) 0.61867(19) 0.7112(4) 0.0599(16) Uani 1 1 d . . . . .
F3 F 0.7070(4) 0.66970(17) 0.8324(4) 0.0438(11) Uani 1 1 d . . . . .
F4 F 0.7640(6) 0.65391(19) 0.6949(4) 0.0654(17) Uani 1 1 d . . . . .
F5 F 0.7658(4) 0.57468(16) 0.7291(3) 0.0449(11) Uani 1 1 d . . . . .
F6 F 0.7074(4) 0.59024(18) 0.8641(4) 0.0438(11) Uani 1 1 d . . . . .
F7 F 0.8584(4) 0.56488(18) 0.3368(3) 0.0429(11) Uani 1 1 d . . . . .
F8 F 0.9668(7) 0.5987(4) 0.2524(6) 0.059(2) Uani 0.7 1 d . . P A 1
F9 F 0.7901(9) 0.6229(3) 0.2170(7) 0.051(3) Uani 0.7 1 d . . P A 1
F10 F 0.8489(6) 0.58242(17) 0.1048(4) 0.0661(18) Uani 1 1 d . . . . .
F11 F 0.7328(6) 0.5474(3) 0.1794(6) 0.0428(18) Uani 0.7 1 d . . P A 1
F12 F 0.9043(7) 0.5226(3) 0.2106(7) 0.0398(19) Uani 0.7 1 d . . P A 1
F13 F 0.839(5) 0.5223(10) 0.217(2) 0.14(2) Uani 0.3 1 d . . P A 2
F14 F 0.995(3) 0.5613(14) 0.286(2) 0.114(12) Uani 0.3 1 d . . P A 2
F15 F 0.910(2) 0.6279(8) 0.2709(14) 0.073(7) Uani 0.3 1 d . . P A 2
F16 F 0.7523(19) 0.590(2) 0.202(2) 0.125(17) Uani 0.3 1 d . . P A 2
N1 N 0.7293(4) 0.33654(18) 0.7068(3) 0.0175(9) Uani 1 1 d . . . . .
N2 N 0.5445(4) 0.38073(17) 0.7013(4) 0.0173(9) Uani 1 1 d . . . . .
N3 N 0.7466(4) 0.41301(17) 0.8683(3) 0.0155(9) Uani 1 1 d . . . . .
N4 N 0.5886(4) 0.37588(18) 0.9298(3) 0.0182(10) Uani 1 1 d . . . . .
O1 O 0.4479(3) 0.28241(16) 0.7686(3) 0.0220(9) Uani 1 1 d . . . . .
O2 O 1.1753(4) 0.23369(17) 0.8721(4) 0.0296(10) Uani 1 1 d . . . . .
O3 O 0.8793(5) 0.40621(18) 1.3694(3) 0.0397(13) Uani 1 1 d . . . . .
O4 O 0.5984(6) 0.4602(3) 0.3743(6) 0.072(2) Uani 1 1 d . . . . .
H4A H 0.5358 0.4725 0.3537 0.108 Uiso 1 1 calc R U . . .
O5 O 0.7006(6) 0.4752(3) 0.5768(6) 0.0620(18) Uani 1 1 d . . . . .
H5A H 0.6637 0.4719 0.5149 0.093 Uiso 1 1 calc R U . . .
O6 O 0.5994(6) 0.5019(3) 0.7140(6) 0.068(2) Uani 1 1 d . . . . .
P1 P 0.78092(11) 0.30790(5) 0.96340(10) 0.0147(3) Uani 1 1 d . . . . .
P2 P 0.73751(15) 0.62237(7) 0.78092(13) 0.0286(4) Uani 1 1 d . . . . .
P3 P 0.85425(19) 0.57356(7) 0.21999(16) 0.0354(4) Uani 1 1 d . . . . .
Ru1 Ru 0.66248(4) 0.34776(2) 0.82727(3) 0.01433(11) Uani 1 1 d . . . . .
S1 S 0.56787(11) 0.27982(5) 0.79477(10) 0.0165(3) Uani 1 1 d . . . . .

loop_
_atom_site_aniso_label
_atom_site_aniso_U_11
_atom_site_aniso_U_22
_atom_site_aniso_U_33
_atom_site_aniso_U_23
_atom_site_aniso_U_13
_atom_site_aniso_U_12
C1 0.026(3) 0.027(3) 0.018(3) -0.006(2) 0.003(2) -0.001(2)
C2 0.016(3) 0.021(3) 0.015(2) -0.001(2) 0.007(2) -0.001(2)
C3 0.016(3) 0.025(3) 0.012(2) 0.001(2) 0.005(2) 0.001(2)
C4 0.020(3) 0.027(3) 0.017(3) 0.002(2) 0.005(2) -0.001(2)
C5 0.027(3) 0.027(3) 0.019(3) 0.005(2) 0.007(2) 0.001(3)
C6 0.026(3) 0.024(3) 0.027(3) 0.003(2) 0.011(3) -0.002(2)
C7 0.017(3) 0.025(3) 0.020(3) -0.003(2) 0.000(2) 0.000(2)
C8 0.016(3) 0.022(3) 0.012(2) 0.001(2) 0.002(2) -0.002(2)
C9 0.020(3) 0.023(3) 0.021(3) -0.004(2) 0.009(2) -0.004(2)
C10 0.014(3) 0.028(3) 0.024(3) 0.003(2) 0.006(2) -0.002(2)
C11 0.018(3) 0.029(3) 0.019(3) 0.001(2) 0.007(2) 0.006(2)
C12 0.024(3) 0.024(3) 0.027(3) 0.001(2) 0.011(2) 0.003(2)
C13 0.015(3) 0.026(3) 0.022(3) -0.001(2) 0.010(2) -0.002(2)
C14 0.032(4) 0.036(4) 0.061(5) 0.002(4) 0.032(4) 0.000(3)
C15 0.021(3) 0.019(3) 0.013(2) 0.000(2) 0.002(2) -0.001(2)
C16 0.022(3) 0.030(3) 0.021(3) -0.004(2) 0.009(2) -0.002(2)
C17 0.033(3) 0.026(3) 0.019(3) -0.003(2) 0.003(3) -0.003(3)
C18 0.041(4) 0.024(3) 0.013(3) 0.000(2) 0.004(3) 0.002(3)
C19 0.049(4) 0.029(3) 0.021(3) 0.001(3) 0.021(3) -0.002(3)
C20 0.025(3) 0.028(3) 0.018(3) -0.002(2) 0.006(2) -0.002(2)
C21 0.109(8) 0.029(4) 0.018(3) -0.004(3) 0.011(4) -0.016(4)
C22 0.022(3) 0.032(3) 0.016(3) 0.003(2) 0.005(2) 0.008(3)
C23 0.024(3) 0.042(4) 0.017(3) 0.000(3) 0.009(2) 0.007(3)
C24 0.027(3) 0.039(4) 0.019(3) 0.002(3) 0.015(2) -0.001(3)
C25 0.028(3) 0.034(3) 0.015(3) 0.005(2) 0.009(2) 0.005(3)
C26 0.020(3) 0.024(3) 0.013(2) 0.001(2) 0.004(2) 0.001(2)
C27 0.025(3) 0.024(3) 0.016(3) 0.003(2) 0.005(2) 0.006(2)
C28 0.032(4) 0.043(4) 0.016(3) 0.007(3) 0.003(3) 0.010(3)
C29 0.034(4) 0.041(4) 0.022(3) 0.008(3) 0.002(3) 0.012(3)
C30 0.025(3) 0.036(4) 0.026(3) 0.005(3) 0.004(3) 0.009(3)
C31 0.022(3) 0.034(3) 0.019(3) 0.003(2) 0.007(2) 0.007(3)
C32 0.021(3) 0.024(3) 0.018(3) 0.001(2) 0.007(2) 0.003(2)
C33 0.023(3) 0.029(3) 0.025(3) 0.003(2) 0.008(2) -0.004(2)
C34 0.030(3) 0.023(3) 0.026(3) -0.001(2) 0.004(3) -0.004(3)
C35 0.019(3) 0.024(3) 0.023(3) -0.004(2) 0.005(2) 0.003(2)
C36 0.020(3) 0.020(3) 0.015(2) 0.000(2) 0.004(2) 0.004(2)
C37 0.018(3) 0.026(3) 0.016(3) 0.000(2) 0.006(2) 0.000(2)
C38 0.032(4) 0.030(3) 0.034(3) -0.010(3) 0.020(3) -0.007(3)
C39 0.034(4) 0.038(4) 0.037(4) -0.009(3) 0.022(3) 0.000(3)
C40 0.019(3) 0.039(4) 0.029(3) -0.004(3) 0.013(3) -0.003(3)
C41 0.019(3) 0.030(3) 0.017(3) -0.001(2) 0.007(2) -0.003(2)
C42 0.075(8) 0.098(9) 0.045(6) -0.003(6) 0.010(5) 0.019(7)
C43 0.054(6) 0.075(7) 0.071(7) -0.007(6) 0.027(5) -0.010(5)
F1 0.023(2) 0.081(4) 0.052(3) -0.015(3) 0.009(2) -0.005(2)
F2 0.044(3) 0.049(3) 0.060(3) 0.001(2) -0.024(2) 0.007(2)
F3 0.044(3) 0.043(3) 0.047(3) -0.011(2) 0.018(2) -0.003(2)
F4 0.117(5) 0.044(3) 0.053(3) 0.011(2) 0.052(3) -0.003(3)
F5 0.061(3) 0.036(2) 0.036(2) -0.0004(19) 0.012(2) 0.007(2)
F6 0.037(2) 0.053(3) 0.050(3) 0.023(2) 0.025(2) 0.009(2)
F7 0.040(3) 0.060(3) 0.032(2) 0.010(2) 0.0170(19) 0.004(2)
F8 0.055(5) 0.078(6) 0.050(5) -0.022(5) 0.022(4) -0.040(5)
F9 0.095(8) 0.030(4) 0.033(4) -0.002(3) 0.028(5) 0.020(4)
F10 0.141(6) 0.033(3) 0.048(3) -0.003(2) 0.063(4) 0.000(3)
F11 0.031(4) 0.055(5) 0.042(4) -0.012(4) 0.011(3) -0.009(4)
F12 0.058(5) 0.030(4) 0.043(4) 0.015(3) 0.032(4) 0.021(4)
F13 0.32(6) 0.061(17) 0.043(13) -0.014(12) 0.08(3) -0.08(3)
F14 0.13(3) 0.17(3) 0.074(17) 0.04(2) 0.071(18) 0.06(2)
F15 0.12(2) 0.068(14) 0.039(10) -0.008(9) 0.038(12) -0.027(14)
F16 0.035(14) 0.29(5) 0.054(17) 0.09(3) 0.027(12) 0.06(2)
N1 0.017(2) 0.025(2) 0.010(2) 0.0003(18) 0.0041(17) -0.0007(19)
N2 0.016(2) 0.020(2) 0.014(2) 0.0020(18) 0.0022(18) 0.0018(18)
N3 0.013(2) 0.021(2) 0.012(2) 0.0019(17) 0.0028(17) 0.0037(18)
N4 0.018(2) 0.026(3) 0.010(2) 0.0006(18) 0.0038(17) 0.0029(19)
O1 0.0119(19) 0.030(2) 0.021(2) 0.0003(17) 0.0009(16) -0.0019(16)
O2 0.024(2) 0.029(2) 0.043(3) 0.002(2) 0.020(2) 0.0029(19)
O3 0.074(4) 0.030(3) 0.016(2) -0.0023(19) 0.013(2) -0.004(3)
O4 0.062(5) 0.086(6) 0.064(5) 0.016(4) 0.015(4) 0.002(4)
O5 0.062(4) 0.055(4) 0.071(5) -0.005(4) 0.023(4) -0.008(3)
O6 0.053(4) 0.058(4) 0.081(5) 0.009(4) 0.004(4) -0.008(3)
P1 0.0136(6) 0.0201(7) 0.0096(6) 0.0003(5) 0.0023(5) -0.0007(5)
P2 0.0306(9) 0.0303(9) 0.0235(8) 0.0029(7) 0.0066(7) -0.0033(7)
P3 0.0521(12) 0.0270(9) 0.0372(10) 0.0011(7) 0.0285(9) 0.0043(8)
Ru1 0.0136(2) 0.0202(2) 0.00883(18) 0.00040(16) 0.00294(14) 0.00140(17)
S1 0.0146(6) 0.0217(7) 0.0113(6) -0.0011(5) 0.0015(5) -0.0008(5)

loop_
_atom_type_symbol
_atom_type_description
_atom_type_scat_dispersion_real
_atom_type_scat_dispersion_imag
_atom_type_scat_source
P P 0.1023 0.0942 'International Tables Vol C Tables 4.2.6.8 and 6.1.1.4'
S S 0.1246 0.1234 'International Tables Vol C Tables 4.2.6.8 and 6.1.1.4'
Ru Ru -1.2594 0.8363 'International Tables Vol C Tables 4.2.6.8 and 6.1.1.4'
C C 0.0033 0.0016 'International Tables Vol C Tables 4.2.6.8 and 6.1.1.4'
N N 0.0061 0.0033 'International Tables Vol C Tables 4.2.6.8 and 6.1.1.4'
O O 0.0106 0.0060 'International Tables Vol C Tables 4.2.6.8 and 6.1.1.4'
F F 0.0171 0.0103 'International Tables Vol C Tables 4.2.6.8 and 6.1.1.4'
H H 0.0000 0.0000 'International Tables Vol C Tables 4.2.6.8 and 6.1.1.4'

loop_
_geom_angle_atom_site_label_1
_geom_angle_atom_site_label_2
_geom_angle_atom_site_label_3
_geom_angle
C7 C2 C3 121.9(5)
C7 C2 S1 119.9(4)
C3 C2 S1 118.2(4)
C4 C3 C2 119.2(5)
C4 C3 P1 123.0(4)
C2 C3 P1 117.8(4)
C5 C4 C3 118.7(6)
C6 C5 C4 121.6(6)
C7 C6 C5 120.4(6)
C6 C7 C2 118.3(5)
C9 C8 C13 116.9(5)
C9 C8 P1 121.9(5)
C13 C8 P1 120.2(4)
C10 C9 C8 122.9(6)
C9 C10 C11 118.9(6)
O2 C11 C10 124.5(6)
O2 C11 C12 115.4(6)
C10 C11 C12 120.2(6)
C11 C12 C13 120.3(6)
C12 C13 C8 120.9(6)
C16 C15 C20 118.0(5)
C16 C15 P1 120.6(5)
C20 C15 P1 121.2(4)
C17 C16 C15 121.4(6)
C18 C17 C16 120.1(6)
C17 C18 O3 124.8(6)
C17 C18 C19 119.9(6)
O3 C18 C19 115.3(6)
C20 C19 C18 120.1(6)
C19 C20 C15 120.4(6)
N1 C22 C23 123.5(6)
C24 C23 C22 118.5(6)
C23 C24 C25 119.1(6)
C24 C25 C26 119.7(6)
N1 C26 C25 121.6(6)
N1 C26 C27 115.8(5)
C25 C26 C27 122.5(5)
N2 C27 C28 121.5(6)
N2 C27 C26 115.5(5)
C28 C27 C26 123.1(6)
C29 C28 C27 119.5(6)
C28 C29 C30 118.2(6)
C31 C30 C29 119.8(6)
N2 C31 C30 121.9(6)
N3 C32 C33 122.3(6)
C32 C33 C34 119.4(6)
C35 C34 C33 118.7(6)
C34 C35 C36 119.8(6)
N3 C36 C35 120.9(6)
N3 C36 C37 115.5(5)
C35 C36 C37 123.5(5)
N4 C37 C38 121.6(6)
N4 C37 C36 115.8(5)
C38 C37 C36 122.6(6)
C37 C38 C39 119.9(6)
C40 C39 C38 118.6(6)
C39 C40 C41 119.0(6)
N4 C41 C40 122.5(6)
C22 N1 C26 117.4(5)
C22 N1 Ru1 127.8(4)
C26 N1 Ru1 114.4(4)
C31 N2 C27 119.0(5)
C31 N2 Ru1 125.4(4)
C27 N2 Ru1 115.4(4)
C32 N3 C36 118.9(5)
C32 N3 Ru1 126.4(4)
C36 N3 Ru1 114.7(4)
C41 N4 C37 118.4(5)
C41 N4 Ru1 125.9(4)
C37 N4 Ru1 115.5(4)
C11 O2 C14 117.0(5)
C18 O3 C21 116.8(6)
C8 P1 C3 102.8(3)
C8 P1 C15 107.3(3)
C3 P1 C15 103.8(3)
C8 P1 Ru1 119.69(18)
C3 P1 Ru1 106.00(18)
C15 P1 Ru1 115.32(19)
F1 P2 F6 90.6(3)
F1 P2 F4 91.2(3)
F6 P2 F4 178.1(3)
F1 P2 F2 178.9(3)
F6 P2 F2 88.3(3)
F4 P2 F2 89.9(4)
F1 P2 F5 89.7(3)
F6 P2 F5 89.5(3)
F4 P2 F5 89.9(3)
F2 P2 F5 90.3(3)
F1 P2 F3 91.2(3)
F6 P2 F3 89.9(3)
F4 P2 F3 90.6(3)
F2 P2 F3 88.8(3)
F5 P2 F3 178.9(3)
F16 P3 F13 103(3)
F8 P3 F12 93.5(6)
F16 P3 F10 91.5(10)
F13 P3 F10 99.3(10)
F8 P3 F10 87.9(4)
F12 P3 F10 87.2(4)
F8 P3 F9 92.8(6)
F12 P3 F9 172.4(5)
F10 P3 F9 88.8(4)
F16 P3 F7 87.8(9)
F13 P3 F7 80.9(10)
F8 P3 F7 92.5(4)
F12 P3 F7 93.3(4)
F10 P3 F7 179.3(4)
F9 P3 F7 90.7(4)
F8 P3 F11 177.2(5)
F12 P3 F11 86.8(4)
F10 P3 F11 89.3(4)
F9 P3 F11 86.7(5)
F7 P3 F11 90.3(4)
F16 P3 F15 92(3)
F13 P3 F15 156.3(18)
F10 P3 F15 98.8(6)
F7 P3 F15 81.2(6)
F16 P3 F14 160(2)
F13 P3 F14 86(2)
F10 P3 F14 105.1(8)
F7 P3 F14 75.5(8)
F15 P3 F14 74.5(15)
N4 Ru1 N3 78.38(19)
N4 Ru1 N1 165.60(19)
N3 Ru1 N1 92.12(18)
N4 Ru1 N2 91.49(18)
N3 Ru1 N2 91.38(18)
N1 Ru1 N2 77.80(19)
N4 Ru1 S1 96.84(15)
N3 Ru1 S1 175.13(13)
N1 Ru1 S1 92.75(14)
N2 Ru1 S1 89.71(14)
N4 Ru1 P1 87.68(13)
N3 Ru1 P1 92.42(13)
N1 Ru1 P1 103.68(14)
N2 Ru1 P1 175.86(14)
S1 Ru1 P1 86.37(5)
O1 S1 C1 106.0(3)
O1 S1 C2 106.5(3)
C1 S1 C2 100.5(3)
O1 S1 Ru1 118.40(19)
C1 S1 Ru1 114.8(2)
C2 S1 Ru1 108.89(19)

loop_
_geom_bond_atom_site_label_1
_geom_bond_atom_site_label_2
_geom_bond_distance
C1 S1 1.783(6)
C2 C7 1.390(8)
C2 C3 1.400(8)
C2 S1 1.785(6)
C3 C4 1.393(8)
C3 P1 1.816(6)
C4 C5 1.388(9)
C5 C6 1.387(9)
C6 C7 1.382(9)
C8 C9 1.396(8)
C8 C13 1.396(8)
C8 P1 1.813(6)
C9 C10 1.374(8)
C10 C11 1.380(9)
C11 O2 1.374(7)
C11 C12 1.383(9)
C12 C13 1.385(8)
C14 O2 1.426(8)
C15 C16 1.389(8)
C15 C20 1.394(8)
C15 P1 1.830(6)
C16 C17 1.386(8)
C17 C18 1.353(10)
C18 O3 1.365(7)
C18 C19 1.399(10)
C19 C20 1.381(9)
C21 O3 1.434(10)
C22 N1 1.340(8)
C22 C23 1.385(8)
C23 C24 1.372(9)
C24 C25 1.380(9)
C25 C26 1.382(8)
C26 N1 1.363(7)
C26 C27 1.479(8)
C27 N2 1.342(8)
C27 C28 1.387(8)
C28 C29 1.373(10)
C29 C30 1.382(10)
C30 C31 1.370(9)
C31 N2 1.336(8)
C32 N3 1.342(8)
C32 C33 1.373(9)
C33 C34 1.383(9)
C34 C35 1.381(9)
C35 C36 1.386(8)
C36 N3 1.361(7)
C36 C37 1.464(8)
C37 N4 1.353(8)
C37 C38 1.379(8)
C38 C39 1.390(10)
C39 C40 1.374(10)
C40 C41 1.392(8)
C41 N4 1.344(8)
C42 O4 1.401(13)
C43 O5 1.416(12)
F1 P2 1.569(5)
F2 P2 1.597(5)
F3 P2 1.599(5)
F4 P2 1.590(5)
F5 P2 1.599(5)
F6 P2 1.590(4)
F7 P3 1.605(5)
F8 P3 1.545(7)
F9 P3 1.597(8)
F10 P3 1.579(5)
F11 P3 1.656(8)
F12 P3 1.578(8)
F13 P3 1.44(3)
F14 P3 1.79(3)
F15 P3 1.72(2)
F16 P3 1.34(2)
N1 Ru1 2.109(5)
N2 Ru1 2.123(5)
N3 Ru1 2.099(5)
N4 Ru1 2.079(5)
O1 S1 1.475(4)
P1 Ru1 2.2972(14)
Ru1 S1 2.2180(15)
